data_4508736
loop_
_publ_author_name
'Madalan, Augustin M.'
'Avarvari, Narcis'
'Andruh, Marius'

_publ_section_title
;
 Rational Design of Supramolecular Gridlike Layers and Zigzag Chains
 through a Unique Interplay of d10&#x2212;d10and \p&#x2212;\p Stacking
 Interactions
;
_journal_issue 7
_journal_name_full 'Crystal Growth &amp; Design'
_journal_page_first 1671
_journal_paper_doi 10.1021/cg060131x
_journal_volume 6
_journal_year 2006
_chemical_formula_sum 'C19 H13 Ag Cu N4 O2'
_chemical_formula_weight 500.75
_chemical_name_common '[{Cu(sal)(bipy)}{Ag(CN)2}]'
_chemical_name_systematic
;
 ?
;
_space_group_IT_number 15
_symmetry_cell_setting monoclinic
_symmetry_space_group_name_Hall '-C 2yc'
_symmetry_space_group_name_H-M 'C 1 2/c 1'
_atom_sites_solution_hydrogens geom
_atom_sites_solution_primary direct
_atom_sites_solution_secondary difmap
_audit_creation_method SHELXL-97
_cell_angle_alpha 90.00
_cell_angle_beta 94.988(3)
_cell_angle_gamma 90.00
_cell_formula_units_Z 8
_cell_length_a 20.2704(8)
_cell_length_b 10.2540(4)
_cell_length_c 17.7320(8)
_cell_measurement_reflns_used 335
_cell_measurement_temperature 293(2)
_cell_measurement_theta_max 25
_cell_measurement_theta_min 2.5
_cell_volume 3671.7(3)
_computing_cell_refinement 'Dirax/lsq (Duisenberg & Schreurs, 1989-2000)'
_computing_data_collection KappaCCD
_computing_data_reduction 'Denzo and Scalepak'
_computing_structure_refinement 'SHELXL-97 (Sheldrick, 1997)'
_computing_structure_solution 'SHELXS-97 (Sheldrick, 1990)'
_diffrn_ambient_temperature 293(2)
_diffrn_measured_fraction_theta_full 0.954
_diffrn_measured_fraction_theta_max 0.954
_diffrn_measurement_device_type area_detector
_diffrn_measurement_method 'phi&omega scans'
_diffrn_radiation_monochromator graphite
_diffrn_radiation_source 'fine-focus sealed tube'
_diffrn_radiation_type MoK\a
_diffrn_radiation_wavelength 0.71070
_diffrn_reflns_av_R_equivalents 0.0430
_diffrn_reflns_av_sigmaI/netI 0.0747
_diffrn_reflns_limit_h_max 25
_diffrn_reflns_limit_h_min -27
_diffrn_reflns_limit_k_max 14
_diffrn_reflns_limit_k_min -11
_diffrn_reflns_limit_l_max 25
_diffrn_reflns_limit_l_min -25
_diffrn_reflns_number 23994
_diffrn_reflns_theta_full 31.02
_diffrn_reflns_theta_max 31.02
_diffrn_reflns_theta_min 4.15
_exptl_absorpt_coefficient_mu 2.246
_exptl_absorpt_correction_T_max 1
_exptl_absorpt_correction_T_min 0.777681
_exptl_absorpt_correction_type multi-scan
_exptl_absorpt_process_details sadabs
_exptl_crystal_colour green
_exptl_crystal_density_diffrn 1.812
_exptl_crystal_density_meas ?
_exptl_crystal_density_method 'not measured'
_exptl_crystal_description prism
_exptl_crystal_F_000 1976
_exptl_crystal_size_max 0.3
_exptl_crystal_size_mid 0.2
_exptl_crystal_size_min 0.1
_refine_diff_density_max 0.443
_refine_diff_density_min -0.361
_refine_diff_density_rms 0.079
_refine_ls_extinction_method none
_refine_ls_goodness_of_fit_ref 0.984
_refine_ls_hydrogen_treatment constr
_refine_ls_matrix_type full
_refine_ls_number_parameters 244
_refine_ls_number_reflns 5610
_refine_ls_number_restraints 0
_refine_ls_restrained_S_all 0.984
_refine_ls_R_factor_all 0.1172
_refine_ls_R_factor_gt 0.0384
_refine_ls_shift/su_max 0.001
_refine_ls_shift/su_mean 0.000
_refine_ls_structure_factor_coef Fsqd
_refine_ls_weighting_details 'calc w=1/[\s^2^(Fo^2^)+(0.0262P)^2^+1.5160P] where P=(Fo^2^+2Fc^2^)/3'
_refine_ls_weighting_scheme calc
_refine_ls_wR_factor_gt 0.0568
_refine_ls_wR_factor_ref 0.0697
_reflns_number_gt 2956
_reflns_number_total 5610
_reflns_threshold_expression >2sigma(I)
_cod_data_source_file cg060131xsup6.cif
_cod_data_source_block mam46a
_cod_depositor_comments
;
The following automatic conversions were performed:

'_symmetry_cell_setting' value 'Monoclinic' changed to 'monoclinic'
according to /home/saulius/struct/CIF-dictionaries/cif_core.dic
dictionary named 'cif_core.dic' version 2.4.2 from 2011-04-26.

Automatic conversion script
Id: cif_fix_values 1891 2012-01-12 08:04:46Z andrius 

The following automatic conversions were performed:

'_exptl_crystal_density_meas' value 'not measured' was changed to '?'
- the value is perceived as not measured.

Automatic conversion script
Id: cif_fix_values 3008 2015-01-20 13:52:24Z robertas 

2021-04-16
Z value and formula fixed to values more according to usual
chemical conventions.                 miguel
;
_cod_original_formula_sum 'C38 H26 Ag2 Cu2 N8 O4'
_cod_original_formula_weight 1001.51
_cod_original_formula_units_Z 4
_cod_original_sg_symbol_H-M C2/c
_cod_database_code 4508736

loop_
_symmetry_equiv_pos_as_xyz
'x, y, z'
'-x, y, -z+1/2'
'x+1/2, y+1/2, z'
'-x+1/2, y+1/2, -z+1/2'
'-x, -y, -z'
'x, -y, z-1/2'
'-x+1/2, -y+1/2, -z'
'x+1/2, -y+1/2, z-1/2'

loop_
_atom_site_label
_atom_site_type_symbol
_atom_site_fract_x
_atom_site_fract_y
_atom_site_fract_z
_atom_site_U_iso_or_equiv
_atom_site_adp_type
_atom_site_occupancy
_atom_site_symmetry_multiplicity
_atom_site_calc_flag
_atom_site_refinement_flags
C1 C 0.09510(14) 0.8126(2) 0.39972(16) 0.0437(7) Uani 1 1 d .
H1 H 0.0547 0.8563 0.3957 0.052 Uiso 1 1 calc R
C2 C 0.14128(13) 0.8500(2) 0.34735(14) 0.0354(6) Uani 1 1 d .
C3 C 0.12084(15) 0.9441(2) 0.29148(15) 0.0465(7) Uani 1 1 d .
H3 H 0.0776 0.9751 0.2885 0.056 Uiso 1 1 calc R
C4 C 0.16302(15) 0.9900(3) 0.24228(15) 0.0512(7) Uani 1 1 d .
H4 H 0.1487 1.0507 0.2055 0.061 Uiso 1 1 calc R
C5 C 0.22791(15) 0.9449(3) 0.24771(15) 0.0495(7) Uani 1 1 d .
H5 H 0.2571 0.9771 0.2145 0.059 Uiso 1 1 calc R
C6 C 0.24982(14) 0.8549(2) 0.30039(15) 0.0420(6) Uani 1 1 d .
H6 H 0.2936 0.8273 0.3025 0.050 Uiso 1 1 calc R
C7 C 0.20755(13) 0.8022(2) 0.35213(14) 0.0353(6) Uani 1 1 d .
C8 C 0.31785(14) 0.5082(2) 0.46995(14) 0.0409(6) Uani 1 1 d .
H8 H 0.3249 0.5685 0.4323 0.049 Uiso 1 1 calc R
C9 C 0.36916(14) 0.4287(3) 0.49662(15) 0.0472(7) Uani 1 1 d .
H9 H 0.4104 0.4351 0.4777 0.057 Uiso 1 1 calc R
C10 C 0.35800(16) 0.3393(3) 0.55203(17) 0.0523(8) Uani 1 1 d .
H10 H 0.3919 0.2839 0.5707 0.063 Uiso 1 1 calc R
C11 C 0.29707(15) 0.3319(2) 0.57966(15) 0.0455(7) Uani 1 1 d .
H11 H 0.2893 0.2713 0.6169 0.055 Uiso 1 1 calc R
C12 C 0.24746(13) 0.4151(2) 0.55181(13) 0.0369(6) Uani 1 1 d .
C13 C 0.17962(13) 0.4179(2) 0.57655(14) 0.0368(6) Uani 1 1 d .
C14 C 0.15700(16) 0.3359(3) 0.63091(16) 0.0532(8) Uani 1 1 d .
H14 H 0.1853 0.2744 0.6549 0.064 Uiso 1 1 calc R
C15 C 0.09305(18) 0.3458(3) 0.64913(18) 0.0605(9) Uani 1 1 d .
H15 H 0.0774 0.2906 0.6852 0.073 Uiso 1 1 calc R
C16 C 0.05237(16) 0.4371(3) 0.61416(17) 0.0584(8) Uani 1 1 d .
H16 H 0.0086 0.4447 0.6257 0.070 Uiso 1 1 calc R
C17 C 0.07721(15) 0.5183(3) 0.56122(15) 0.0494(7) Uani 1 1 d .
H17 H 0.0497 0.5817 0.5379 0.059 Uiso 1 1 calc R
C18 C 0.10852(14) 0.4239(3) 0.31614(16) 0.0430(6) Uani 1 1 d .
C19 C 0.03646(14) 0.1724(3) 0.14720(18) 0.0540(8) Uani 1 1 d .
Ag1 Ag 0.070022(11) 0.30128(2) 0.231301(12) 0.05111(9) Uani 1 1 d .
Cu1 Cu 0.179375(16) 0.61100(3) 0.461589(17) 0.03762(10) Uani 1 1 d .
N1 N 0.25787(10) 0.50195(17) 0.49621(11) 0.0349(5) Uani 1 1 d .
N2 N 0.13950(11) 0.50870(18) 0.54246(11) 0.0372(5) Uani 1 1 d .
N3 N 0.13108(12) 0.4865(2) 0.36433(13) 0.0489(6) Uani 1 1 d .
N4 N 0.01869(15) 0.0973(3) 0.10498(18) 0.0850(10) Uani 1 1 d .
O1 O 0.10264(9) 0.72829(16) 0.45014(10) 0.0462(5) Uani 1 1 d .
O2 O 0.23117(9) 0.71789(16) 0.40187(10) 0.0446(4) Uani 1 1 d .

loop_
_atom_site_aniso_label
_atom_site_aniso_U_11
_atom_site_aniso_U_22
_atom_site_aniso_U_33
_atom_site_aniso_U_23
_atom_site_aniso_U_13
_atom_site_aniso_U_12
C1 0.0393(17) 0.0362(15) 0.0558(18) -0.0033(13) 0.0048(14) 0.0077(12)
C2 0.0374(16) 0.0326(13) 0.0361(15) -0.0021(10) 0.0018(12) 0.0007(11)
C3 0.0486(19) 0.0450(16) 0.0448(17) 0.0007(12) -0.0014(14) 0.0143(13)
C4 0.064(2) 0.0507(17) 0.0389(16) 0.0113(13) 0.0063(15) 0.0154(15)
C5 0.063(2) 0.0501(17) 0.0360(16) 0.0048(12) 0.0115(15) 0.0010(14)
C6 0.0366(17) 0.0457(15) 0.0441(17) 0.0007(12) 0.0058(13) 0.0025(12)
C7 0.0390(16) 0.0310(13) 0.0356(14) -0.0024(11) 0.0017(12) -0.0014(11)
C8 0.0476(18) 0.0403(15) 0.0340(15) -0.0009(11) -0.0002(13) 0.0025(13)
C9 0.0446(18) 0.0478(16) 0.0484(17) -0.0046(13) -0.0007(14) 0.0059(13)
C10 0.055(2) 0.0405(16) 0.059(2) 0.0015(13) -0.0107(16) 0.0087(13)
C11 0.054(2) 0.0347(15) 0.0462(17) 0.0066(12) -0.0075(15) -0.0020(13)
C12 0.0481(18) 0.0296(13) 0.0314(14) -0.0020(10) -0.0064(12) -0.0053(11)
C13 0.0457(17) 0.0327(14) 0.0308(14) -0.0017(11) -0.0040(12) -0.0073(11)
C14 0.061(2) 0.0484(17) 0.0490(18) 0.0113(13) -0.0011(16) -0.0040(14)
C15 0.068(3) 0.0635(19) 0.0516(19) 0.0162(15) 0.0145(17) -0.0138(17)
C16 0.057(2) 0.0648(19) 0.055(2) -0.0002(16) 0.0169(17) -0.0093(16)
C17 0.049(2) 0.0552(17) 0.0440(17) 0.0041(13) 0.0046(14) 0.0011(14)
C18 0.0401(17) 0.0453(16) 0.0440(17) -0.0019(13) 0.0053(14) 0.0000(12)
C19 0.0360(18) 0.068(2) 0.057(2) -0.0136(16) -0.0018(15) 0.0024(14)
Ag1 0.04051(15) 0.05857(15) 0.05333(15) -0.01462(10) -0.00120(10) -0.00105(10)
Cu1 0.0405(2) 0.03501(18) 0.03738(19) 0.00619(13) 0.00368(14) 0.00338(13)
N1 0.0390(14) 0.0323(11) 0.0328(11) -0.0019(9) -0.0008(10) 0.0010(9)
N2 0.0422(14) 0.0364(12) 0.0327(12) 0.0017(9) 0.0008(10) -0.0025(10)
N3 0.0515(16) 0.0503(14) 0.0441(14) -0.0031(11) 0.0002(12) -0.0009(11)
N4 0.055(2) 0.114(2) 0.085(2) -0.0410(19) -0.0014(17) -0.0042(17)
O1 0.0467(12) 0.0392(10) 0.0542(12) 0.0098(9) 0.0141(9) 0.0070(8)
O2 0.0379(11) 0.0448(11) 0.0508(11) 0.0159(8) 0.0023(9) 0.0046(8)

loop_
_atom_type_symbol
_atom_type_description
_atom_type_scat_dispersion_real
_atom_type_scat_dispersion_imag
_atom_type_scat_source
C C 0.0033 0.0016 'International Tables Vol C Tables 4.2.6.8 and 6.1.1.4'
H H 0.0000 0.0000 'International Tables Vol C Tables 4.2.6.8 and 6.1.1.4'
Ag Ag -0.8971 1.1015 'International Tables Vol C Tables 4.2.6.8 and 6.1.1.4'
Cu Cu 0.3201 1.2651 'International Tables Vol C Tables 4.2.6.8 and 6.1.1.4'
N N 0.0061 0.0033 'International Tables Vol C Tables 4.2.6.8 and 6.1.1.4'
O O 0.0106 0.0060 'International Tables Vol C Tables 4.2.6.8 and 6.1.1.4'

loop_
_geom_angle_atom_site_label_1
_geom_angle_atom_site_label_2
_geom_angle_atom_site_label_3
_geom_angle
_geom_angle_site_symmetry_3
O1 C1 C2 127.5(2) .
C3 C2 C7 119.5(2) .
C3 C2 C1 118.0(2) .
C7 C2 C1 122.5(2) .
C4 C3 C2 121.5(3) .
C3 C4 C5 119.1(3) .
C6 C5 C4 121.6(3) .
C5 C6 C7 121.6(3) .
O2 C7 C6 119.1(2) .
O2 C7 C2 124.1(2) .
C6 C7 C2 116.8(2) .
N1 C8 C9 122.3(2) .
C8 C9 C10 118.3(3) .
C11 C10 C9 120.1(3) .
C10 C11 C12 119.4(2) .
N1 C12 C11 120.8(3) .
N1 C12 C13 114.2(2) .
C11 C12 C13 125.0(2) .
N2 C13 C14 120.6(3) .
N2 C13 C12 114.9(2) .
C14 C13 C12 124.5(2) .
C15 C14 C13 119.8(3) .
C16 C15 C14 119.5(3) .
C15 C16 C17 118.8(3) .
N2 C17 C16 122.2(3) .
N3 C18 Ag1 176.9(3) .
N4 C19 Ag1 175.9(3) .
C18 Ag1 C19 176.69(11) .
C18 Ag1 Ag1 98.37(8) 2
C19 Ag1 Ag1 84.26(8) 2
O2 Cu1 O1 93.45(7) .
O2 Cu1 N1 91.73(8) .
O1 Cu1 N1 167.93(8) .
O2 Cu1 N2 167.68(8) .
O1 Cu1 N2 91.69(8) .
N1 Cu1 N2 81.20(8) .
O2 Cu1 N3 97.03(8) .
O1 Cu1 N3 88.90(8) .
N1 Cu1 N3 101.29(8) .
N2 Cu1 N3 94.25(8) .
C8 N1 C12 119.1(2) .
C8 N1 Cu1 126.08(16) .
C12 N1 Cu1 114.85(17) .
C17 N2 C13 119.1(2) .
C17 N2 Cu1 126.03(17) .
C13 N2 Cu1 114.74(17) .
C18 N3 Cu1 178.5(2) .
C1 O1 Cu1 123.17(17) .
C7 O2 Cu1 125.02(16) .

loop_
_geom_bond_atom_site_label_1
_geom_bond_atom_site_label_2
_geom_bond_distance
_geom_bond_site_symmetry_2
C1 O1 1.243(3) .
C1 C2 1.427(4) .
C2 C3 1.419(3) .
C2 C7 1.426(4) .
C3 C4 1.358(4) .
C4 C5 1.390(4) .
C5 C6 1.360(4) .
C6 C7 1.416(3) .
C7 O2 1.297(3) .
C8 N1 1.341(3) .
C8 C9 1.373(4) .
C9 C10 1.377(4) .
C10 C11 1.370(4) .
C11 C12 1.377(4) .
C12 N1 1.359(3) .
C12 C13 1.480(4) .
C13 N2 1.345(3) .
C13 C14 1.387(4) .
C14 C15 1.367(4) .
C15 C16 1.361(4) .
C16 C17 1.382(4) .
C17 N2 1.337(3) .
C18 N3 1.133(3) .
C18 Ag1 2.061(3) .
C19 N4 1.112(4) .
C19 Ag1 2.063(3) .
Ag1 Ag1 2.9708(5) 2
Cu1 O2 1.9022(17) .
Cu1 O1 1.9626(18) .
Cu1 N1 1.997(2) .
Cu1 N2 2.003(2) .
Cu1 N3 2.296(2) .
